data_2239262
loop_
_publ_author_name
'Hu, Mingqiang'
'Ma, Chengbing'
'Wen, Huimin'
'Cui, Honghua'
'Chen, Changneng'

_publ_section_title
;
 Heptacarbonylbis(\m-propane-1,3-dithiolato)triiron(I,II)(2
 <i>Fe</i>---<i>Fe</i>)
;
_journal_coeditor_code WM5007
_journal_issue 4
_journal_name_full 'Acta Crystallographica Section E'
_journal_page_first m124
_journal_paper_doi 10.1107/S1600536814004619
_journal_volume 70
_journal_year 2014
_chemical_formula_iupac '[Fe3 (C3 H6 S2)2 (C O)7]'
_chemical_formula_moiety 'C13 H12 Fe3 O7 S4'
_chemical_formula_sum 'C13 H12 Fe3 O7 S4'
_chemical_formula_weight 576.02
_chemical_name_systematic
;
Heptacarbonylbis(\m-propane-1,3-\
dithiolato)triiron(I,II)(2 <i>Fe</i>---<i>Fe</i>)
;
_space_group_IT_number 19
_symmetry_cell_setting orthorhombic
_symmetry_space_group_name_Hall 'P 2ac 2ab'
_symmetry_space_group_name_H-M 'P 21 21 21'
_atom_sites_solution_hydrogens geom
_atom_sites_solution_primary direct
_atom_sites_solution_secondary difmap
_audit_creation_method SHELXL-97
_cell_angle_alpha 90.00
_cell_angle_beta 90.00
_cell_angle_gamma 90.00
_cell_formula_units_Z 8
_cell_length_a 10.251(3)
_cell_length_b 12.838(4)
_cell_length_c 30.915(9)
_cell_measurement_reflns_used 13590
_cell_measurement_temperature 293(2)
_cell_measurement_theta_max 27.439
_cell_measurement_theta_min 2.062
_cell_volume 4068(2)
_computing_cell_refinement 'CrystalClear (Rigaku, 2007)'
_computing_data_collection 'CrystalClear (Rigaku, 2007)'
_computing_data_reduction 'CrystalClear (Rigaku, 2007)'
_computing_molecular_graphics 'SHELXTL (Sheldrick, 2008) and Mercury (Macrae <i>et al.</i>, 2006)'
_computing_publication_material 'publCIF (Westrip, 2010)'
_computing_structure_refinement 'SHELXL97 (Sheldrick, 2008)'
_computing_structure_solution 'SHELXS97 (Sheldrick, 2008)'
_diffrn_ambient_temperature 293(2)
_diffrn_detector_area_resol_mean 28.5714
_diffrn_measured_fraction_theta_full 0.993
_diffrn_measured_fraction_theta_max 0.993
_diffrn_measurement_device_type 'Rigaku Saturn724+ CCD'
_diffrn_measurement_method CCD_Profile_fitting
_diffrn_radiation_monochromator 'Graphite Monochromator'
_diffrn_radiation_type MoK\a
_diffrn_radiation_wavelength 0.710747
_diffrn_reflns_av_R_equivalents 0.0709
_diffrn_reflns_av_sigmaI/netI 0.0853
_diffrn_reflns_limit_h_max 13
_diffrn_reflns_limit_h_min -8
_diffrn_reflns_limit_k_max 16
_diffrn_reflns_limit_k_min -16
_diffrn_reflns_limit_l_max 40
_diffrn_reflns_limit_l_min -40
_diffrn_reflns_number 35336
_diffrn_reflns_theta_full 27.43
_diffrn_reflns_theta_max 27.43
_diffrn_reflns_theta_min 2.54
_exptl_absorpt_coefficient_mu 2.553
_exptl_absorpt_correction_T_max 1.0000
_exptl_absorpt_correction_T_min 0.5923
_exptl_absorpt_correction_type multi-scan
_exptl_absorpt_process_details '(<i>CrystalClear</i>; Rigaku, 2007)'
_exptl_crystal_colour red
_exptl_crystal_density_diffrn 1.881
_exptl_crystal_density_method 'not measured'
_exptl_crystal_description Prism
_exptl_crystal_F_000 2304
_exptl_crystal_size_max 0.25
_exptl_crystal_size_mid 0.20
_exptl_crystal_size_min 0.12
_refine_diff_density_max 0.427
_refine_diff_density_min -0.563
_refine_ls_abs_structure_details 'Flack (1983), 4075 Friedel pairs'
_refine_ls_abs_structure_Flack 0.016(13)
_refine_ls_extinction_method none
_refine_ls_goodness_of_fit_ref 0.860
_refine_ls_hydrogen_treatment constr
_refine_ls_matrix_type full
_refine_ls_number_parameters 488
_refine_ls_number_reflns 9231
_refine_ls_number_restraints 0
_refine_ls_restrained_S_all 0.860
_refine_ls_R_factor_all 0.0577
_refine_ls_R_factor_gt 0.0430
_refine_ls_shift/su_max 0.001
_refine_ls_shift/su_mean 0.000
_refine_ls_structure_factor_coef Fsqd
_refine_ls_weighting_details 'calc w=1/[\s^2^(Fo^2^)+(0.0000P)^2^+0.0000P] where P=(Fo^2^+2Fc^2^)/3'
_refine_ls_weighting_scheme calc
_refine_ls_wR_factor_gt 0.0511
_refine_ls_wR_factor_ref 0.0560
_reflns_number_gt 8082
_reflns_number_total 9231
_reflns_threshold_expression I>2sigma(I)
_cod_data_source_file wm5007sup1.cf
_cod_data_source_block I
_cod_database_code 2239262
_cod_database_fobs_code 2239262

loop_
_symmetry_equiv_pos_as_xyz
'x, y, z'
'-x+1/2, -y, z+1/2'
'-x, y+1/2, -z+1/2'
'x+1/2, -y+1/2, -z'

loop_
_atom_site_type_symbol
_atom_site_label
_atom_site_fract_x
_atom_site_fract_y
_atom_site_fract_z
_atom_site_U_iso_or_equiv
_atom_site_adp_type
_atom_site_calc_flag
_atom_site_refinement_flags
_atom_site_occupancy
_atom_site_symmetry_multiplicity
Fe Fe1 1.04804(6) 0.49655(6) 0.03335(2) 0.04003(16) Uani d . 1 1
Fe Fe2 0.81125(6) 0.50119(5) 0.059552(18) 0.03290(14) Uani d . 1 1
Fe Fe3 0.61279(7) 0.57503(6) 0.09894(2) 0.04215(17) Uani d . 1 1
Fe Fe4 0.36509(6) 0.91038(5) 0.19958(2) 0.03942(16) Uani d . 1 1
Fe Fe5 0.12719(6) 0.97257(5) 0.198539(19) 0.03369(15) Uani d . 1 1
Fe Fe6 -0.07197(6) 1.07640(5) 0.17247(2) 0.03880(16) Uani d . 1 1
S S1 0.98615(11) 0.53021(9) 0.10260(3) 0.0396(3) Uani d . 1 1
S S2 0.90097(12) 0.62123(9) 0.01479(4) 0.0416(3) Uani d . 1 1
S S3 0.70965(11) 0.42116(10) 0.11404(4) 0.0434(3) Uani d . 1 1
S S4 0.61473(11) 0.51916(9) 0.02945(3) 0.0414(3) Uani d . 1 1
S S5 0.22266(12) 0.87810(10) 0.14501(4) 0.0425(3) Uani d . 1 1
S S6 0.30258(12) 1.07940(10) 0.19239(4) 0.0463(3) Uani d . 1 1
S S7 0.02210(12) 1.09168(9) 0.23814(4) 0.0413(3) Uani d . 1 1
S S8 -0.06917(11) 0.90355(9) 0.18638(3) 0.0376(3) Uani d . 1 1
C C1 1.1229(5) 0.3756(4) 0.05168(16) 0.0531(14) Uani d . 1 1
C C2 1.1914(5) 0.5763(5) 0.03410(15) 0.0612(15) Uani d . 1 1
C C3 1.0602(5) 0.4602(4) -0.02280(15) 0.0521(13) Uani d . 1 1
C C4 0.5998(6) 0.7046(5) 0.07693(17) 0.0632(17) Uani d . 1 1
C C5 0.6824(5) 0.6222(4) 0.14889(16) 0.0583(15) Uani d . 1 1
C C6 0.4492(5) 0.5602(5) 0.11754(16) 0.0666(17) Uani d . 1 1
C C7 0.5117(5) 0.9168(4) 0.16823(15) 0.0513(13) Uani d . 1 1
C C8 0.3729(6) 0.7714(4) 0.20949(15) 0.0533(14) Uani d . 1 1
C C9 0.4340(5) 0.9398(4) 0.25218(16) 0.0561(14) Uani d . 1 1
C C10 -0.0930(5) 1.0443(4) 0.11620(15) 0.0564(15) Uani d . 1 1
C C11 0.0016(5) 1.1998(4) 0.16003(16) 0.0530(14) Uani d . 1 1
C C12 -0.2357(5) 1.1221(4) 0.18135(15) 0.0509(14) Uani d . 1 1
C C21 0.9519(5) 0.7426(3) 0.04054(15) 0.0595(15) Uani d . 1 1
H H21A 1.0420 0.7560 0.0327 0.071 Uiso calc R 1 1
H H21B 0.8997 0.7989 0.0288 0.071 Uiso calc R 1 1
C C22 0.9411(6) 0.7454(4) 0.08884(15) 0.0635(17) Uani d . 1 1
H H22A 0.8498 0.7369 0.0964 0.076 Uiso calc R 1 1
H H22B 0.9674 0.8142 0.0985 0.076 Uiso calc R 1 1
C C23 1.0183(5) 0.6664(4) 0.11395(15) 0.0554(14) Uani d . 1 1
H H23A 1.0026 0.6783 0.1445 0.066 Uiso calc R 1 1
H H23B 1.1102 0.6794 0.1087 0.066 Uiso calc R 1 1
C C31 0.6108(5) 0.3124(4) 0.09543(17) 0.0590(15) Uani d . 1 1
H H31A 0.6675 0.2641 0.0803 0.071 Uiso calc R 1 1
H H31B 0.5770 0.2765 0.1207 0.071 Uiso calc R 1 1
C C32 0.4959(5) 0.3380(4) 0.06570(16) 0.0618(16) Uani d . 1 1
H H32A 0.4511 0.2736 0.0587 0.074 Uiso calc R 1 1
H H32B 0.4351 0.3817 0.0814 0.074 Uiso calc R 1 1
C C33 0.5323(5) 0.3929(4) 0.02356(15) 0.0549(14) Uani d . 1 1
H H33A 0.4533 0.4034 0.0068 0.066 Uiso calc R 1 1
H H33B 0.5886 0.3471 0.0070 0.066 Uiso calc R 1 1
C C51 0.2710(5) 0.9530(4) 0.09738(14) 0.0581(16) Uani d . 1 1
H H51A 0.3612 0.9366 0.0907 0.070 Uiso calc R 1 1
H H51B 0.2184 0.9303 0.0731 0.070 Uiso calc R 1 1
C C52 0.2581(5) 1.0704(4) 0.10154(15) 0.0610(15) Uani d . 1 1
H H52A 0.2823 1.1016 0.0741 0.073 Uiso calc R 1 1
H H52B 0.1670 1.0869 0.1066 0.073 Uiso calc R 1 1
C C53 0.3386(5) 1.1211(4) 0.13688(16) 0.0601(15) Uani d . 1 1
H H53A 0.3261 1.1959 0.1352 0.072 Uiso calc R 1 1
H H53B 0.4299 1.1072 0.1311 0.072 Uiso calc R 1 1
C C71 -0.0791(4) 1.0318(4) 0.28009(12) 0.0501(13) Uani d . 1 1
H H71A -0.0229 0.9900 0.2984 0.060 Uiso calc R 1 1
H H71B -0.1148 1.0871 0.2979 0.060 Uiso calc R 1 1
C C72 -0.1902(4) 0.9643(4) 0.26522(13) 0.0462(12) Uani d . 1 1
H H72A -0.2515 1.0075 0.2494 0.055 Uiso calc R 1 1
H H72B -0.2351 0.9378 0.2906 0.055 Uiso calc R 1 1
C C73 -0.1534(4) 0.8733(3) 0.23698(14) 0.0472(12) Uani d . 1 1
H H73A -0.2324 0.8352 0.2300 0.057 Uiso calc R 1 1
H H73B -0.0982 0.8271 0.2537 0.057 Uiso calc R 1 1
C C91 0.8475(4) 0.3835(4) 0.03267(15) 0.0481(13) Uani d . 1 1
C C92 0.1597(4) 0.8936(4) 0.24367(14) 0.0435(12) Uani d . 1 1
O O1 1.1711(4) 0.3008(3) 0.06250(13) 0.0823(14) Uani d . 1 1
O O2 1.2807(4) 0.6289(4) 0.03471(13) 0.0925(16) Uani d . 1 1
O O3 1.0733(4) 0.4380(3) -0.05810(10) 0.0705(11) Uani d . 1 1
O O4 0.5945(5) 0.7865(3) 0.06323(13) 0.0987(17) Uani d . 1 1
O O5 0.7256(4) 0.6517(3) 0.18024(11) 0.0864(15) Uani d . 1 1
O O6 0.3438(4) 0.5517(4) 0.13040(12) 0.0974(17) Uani d . 1 1
O O7 0.6055(3) 0.9183(3) 0.14762(11) 0.0738(12) Uani d . 1 1
O O8 0.3816(5) 0.6846(3) 0.21508(13) 0.0889(14) Uani d . 1 1
O O9 0.4785(4) 0.9553(3) 0.28507(11) 0.0871(15) Uani d . 1 1
O O10 -0.1054(4) 1.0259(3) 0.08036(10) 0.0889(14) Uani d . 1 1
O O11 0.0512(4) 1.2781(3) 0.15233(12) 0.0840(14) Uani d . 1 1
O O12 -0.3387(4) 1.1547(3) 0.18505(12) 0.0740(13) Uani d . 1 1
O O91 0.8444(4) 0.3005(3) 0.01739(12) 0.0741(12) Uani d . 1 1
O O92 0.1563(3) 0.8449(3) 0.27565(11) 0.0635(11) Uani d . 1 1

loop_
_atom_site_aniso_label
_atom_site_aniso_U_11
_atom_site_aniso_U_22
_atom_site_aniso_U_33
_atom_site_aniso_U_12
_atom_site_aniso_U_13
_atom_site_aniso_U_23
Fe1 0.0352(4) 0.0464(4) 0.0385(3) -0.0028(3) -0.0006(3) 0.0037(3)
Fe2 0.0332(3) 0.0332(4) 0.0323(3) -0.0016(3) -0.0031(3) -0.0013(3)
Fe3 0.0407(4) 0.0513(4) 0.0345(3) 0.0075(4) -0.0042(3) -0.0054(3)
Fe4 0.0354(4) 0.0387(4) 0.0441(4) -0.0018(3) -0.0002(3) -0.0029(3)
Fe5 0.0325(3) 0.0334(4) 0.0351(3) -0.0030(3) 0.0006(3) -0.0001(3)
Fe6 0.0416(4) 0.0383(4) 0.0364(3) 0.0038(3) -0.0007(3) -0.0005(3)
S1 0.0433(7) 0.0418(7) 0.0338(6) -0.0068(5) -0.0075(5) 0.0024(5)
S2 0.0483(8) 0.0385(7) 0.0380(6) -0.0040(6) -0.0090(5) 0.0068(5)
S3 0.0407(7) 0.0484(8) 0.0410(6) -0.0056(6) -0.0036(5) 0.0082(6)
S4 0.0405(7) 0.0478(8) 0.0359(6) 0.0011(6) -0.0081(5) -0.0030(5)
S5 0.0394(7) 0.0469(8) 0.0411(6) -0.0073(6) 0.0033(5) -0.0071(5)
S6 0.0440(7) 0.0348(7) 0.0602(8) -0.0082(6) 0.0065(6) -0.0024(6)
S7 0.0463(7) 0.0380(7) 0.0397(6) -0.0006(6) -0.0011(5) -0.0070(5)
S8 0.0366(6) 0.0348(6) 0.0414(6) -0.0041(5) 0.0013(5) -0.0050(5)
C1 0.045(3) 0.063(4) 0.051(3) 0.000(3) 0.007(2) 0.002(3)
C2 0.055(3) 0.085(4) 0.044(3) -0.012(3) -0.003(3) 0.017(3)
C3 0.045(3) 0.059(4) 0.053(3) 0.001(3) -0.001(2) 0.006(3)
C4 0.071(4) 0.066(4) 0.053(3) 0.021(3) -0.017(3) -0.015(3)
C5 0.064(4) 0.065(4) 0.045(3) 0.006(3) 0.005(3) -0.002(3)
C6 0.057(4) 0.097(5) 0.046(3) 0.019(4) -0.006(3) -0.013(3)
C7 0.045(3) 0.056(3) 0.054(3) -0.004(3) -0.006(2) -0.005(3)
C8 0.063(4) 0.045(3) 0.052(3) 0.001(3) 0.007(3) 0.000(2)
C9 0.045(3) 0.070(4) 0.053(3) -0.002(3) 0.006(2) -0.008(3)
C10 0.060(4) 0.059(4) 0.051(3) 0.010(3) 0.001(3) 0.008(3)
C11 0.059(4) 0.048(3) 0.052(3) 0.006(3) 0.006(3) -0.002(3)
C12 0.055(4) 0.047(3) 0.050(3) 0.004(3) -0.004(3) 0.007(2)
C21 0.083(4) 0.039(3) 0.057(3) -0.003(3) -0.018(3) 0.005(2)
C22 0.088(5) 0.035(3) 0.067(4) -0.002(3) -0.026(3) -0.005(3)
C23 0.072(4) 0.044(3) 0.050(3) -0.012(3) -0.014(3) -0.001(2)
C31 0.050(3) 0.053(4) 0.075(4) -0.013(3) -0.007(3) 0.014(3)
C32 0.047(4) 0.072(4) 0.066(4) -0.021(3) -0.008(3) -0.005(3)
C33 0.047(3) 0.063(4) 0.055(3) -0.014(3) -0.010(2) -0.017(3)
C51 0.054(3) 0.084(5) 0.037(3) -0.007(3) 0.008(2) -0.001(3)
C52 0.057(4) 0.074(4) 0.052(3) 0.007(3) 0.018(3) 0.018(3)
C53 0.054(4) 0.046(3) 0.080(4) -0.007(3) 0.015(3) 0.018(3)
C71 0.057(3) 0.057(3) 0.036(2) 0.003(3) 0.008(2) -0.007(2)
C72 0.043(3) 0.051(3) 0.044(3) 0.004(2) 0.012(2) -0.002(2)
C73 0.043(3) 0.048(3) 0.051(3) -0.004(2) 0.007(2) 0.003(2)
C91 0.038(3) 0.052(3) 0.055(3) -0.001(2) 0.006(2) -0.006(3)
C92 0.035(3) 0.048(3) 0.048(3) 0.001(2) -0.001(2) 0.000(2)
O1 0.078(3) 0.078(3) 0.091(3) 0.036(3) 0.006(2) 0.020(2)
O2 0.061(3) 0.122(4) 0.094(3) -0.044(3) -0.005(2) 0.033(3)
O3 0.080(3) 0.085(3) 0.047(2) 0.005(2) 0.004(2) -0.011(2)
O4 0.159(5) 0.052(3) 0.085(3) 0.039(3) -0.041(3) -0.003(2)
O5 0.112(4) 0.099(4) 0.049(2) -0.017(3) -0.024(2) -0.019(2)
O6 0.053(3) 0.168(5) 0.071(3) 0.011(3) 0.009(2) -0.010(3)
O7 0.046(2) 0.100(3) 0.076(3) -0.009(2) 0.015(2) -0.011(2)
O8 0.125(4) 0.046(3) 0.095(3) 0.011(3) 0.013(3) 0.009(2)
O9 0.068(3) 0.138(4) 0.055(2) -0.015(3) -0.010(2) -0.023(3)
O10 0.118(4) 0.109(4) 0.040(2) 0.014(3) -0.010(2) -0.003(2)
O11 0.114(4) 0.049(3) 0.088(3) -0.007(3) 0.031(3) 0.011(2)
O12 0.054(3) 0.087(3) 0.081(3) 0.020(2) 0.000(2) 0.004(2)
O91 0.067(3) 0.053(3) 0.103(3) -0.007(2) 0.009(2) -0.037(2)
O92 0.052(2) 0.079(3) 0.060(2) 0.005(2) 0.0071(19) 0.030(2)

loop_
_atom_type_symbol
_atom_type_description
_atom_type_scat_dispersion_real
_atom_type_scat_dispersion_imag
_atom_type_scat_source
C C 0.0033 0.0016 'International Tables Vol C Tables 4.2.6.8 and 6.1.1.4'
H H 0.0000 0.0000 'International Tables Vol C Tables 4.2.6.8 and 6.1.1.4'
O O 0.0106 0.0060 'International Tables Vol C Tables 4.2.6.8 and 6.1.1.4'
S S 0.1246 0.1234 'International Tables Vol C Tables 4.2.6.8 and 6.1.1.4'
Fe Fe 0.3463 0.8444 'International Tables Vol C Tables 4.2.6.8 and 6.1.1.4'

loop_
_geom_angle_atom_site_label_1
_geom_angle_atom_site_label_2
_geom_angle_atom_site_label_3
_geom_angle
C2 Fe1 C3 96.0(2)
C2 Fe1 C1 97.9(2)
C3 Fe1 C1 92.8(2)
C2 Fe1 S2 98.35(19)
C3 Fe1 S2 89.15(16)
C1 Fe1 S2 163.32(17)
C2 Fe1 S1 96.21(17)
C3 Fe1 S1 167.26(16)
C1 Fe1 S1 89.23(16)
S2 Fe1 S1 85.34(5)
C2 Fe1 Fe2 139.53(19)
C3 Fe1 Fe2 112.12(16)
C1 Fe1 Fe2 108.69(16)
S2 Fe1 Fe2 55.56(4)
S1 Fe1 Fe2 55.47(3)
C91 Fe2 S4 94.73(16)
C91 Fe2 S3 93.42(16)
S4 Fe2 S3 86.62(5)
C91 Fe2 S1 104.54(16)
S4 Fe2 S1 160.62(5)
S3 Fe2 S1 90.09(5)
C91 Fe2 S2 102.08(16)
S4 Fe2 S2 92.37(5)
S3 Fe2 S2 164.50(6)
S1 Fe2 S2 85.73(5)
C91 Fe2 Fe3 135.28(15)
S4 Fe2 Fe3 56.02(4)
S3 Fe2 Fe3 55.88(4)
S1 Fe2 Fe3 106.83(4)
S2 Fe2 Fe3 111.23(5)
C91 Fe2 Fe1 68.35(15)
S4 Fe2 Fe1 136.61(4)
S3 Fe2 Fe1 132.14(4)
S1 Fe2 Fe1 55.86(4)
S2 Fe2 Fe1 55.79(4)
Fe3 Fe2 Fe1 156.22(4)
C6 Fe3 C4 98.7(3)
C6 Fe3 C5 97.6(2)
C4 Fe3 C5 92.4(2)
C6 Fe3 S3 104.7(2)
C4 Fe3 S3 156.6(2)
C5 Fe3 S3 86.73(17)
C6 Fe3 S4 106.28(17)
C4 Fe3 S4 86.26(16)
C5 Fe3 S4 156.04(18)
S3 Fe3 S4 85.15(5)
C6 Fe3 Fe2 149.7(2)
C4 Fe3 Fe2 102.81(19)
C5 Fe3 Fe2 102.55(17)
S3 Fe3 Fe2 54.82(4)
S4 Fe3 Fe2 54.77(4)
C7 Fe4 C8 95.7(2)
C7 Fe4 C9 98.6(2)
C8 Fe4 C9 92.1(2)
C7 Fe4 S5 98.40(16)
C8 Fe4 S5 88.53(17)
C9 Fe4 S5 162.87(16)
C7 Fe4 S6 98.05(18)
C8 Fe4 S6 165.65(19)
C9 Fe4 S6 89.92(18)
S5 Fe4 S6 85.43(5)
C7 Fe4 Fe5 140.97(16)
C8 Fe4 Fe5 110.52(19)
C9 Fe4 Fe5 108.46(16)
S5 Fe4 Fe5 55.67(4)
S6 Fe4 Fe5 55.53(4)
C92 Fe5 S8 94.36(15)
C92 Fe5 S7 92.93(16)
S8 Fe5 S7 85.94(5)
C92 Fe5 S6 105.36(16)
S8 Fe5 S6 160.16(5)
S7 Fe5 S6 90.81(5)
C92 Fe5 S5 100.88(16)
S8 Fe5 S5 93.09(5)
S7 Fe5 S5 166.19(5)
S6 Fe5 S5 85.43(5)
C92 Fe5 Fe4 68.29(15)
S8 Fe5 Fe4 137.38(5)
S7 Fe5 Fe4 131.59(4)
S6 Fe5 Fe4 55.68(4)
S5 Fe5 Fe4 55.53(4)
C92 Fe5 Fe6 134.41(15)
S8 Fe5 Fe6 55.67(4)
S7 Fe5 Fe6 55.51(4)
S6 Fe5 Fe6 106.85(5)
S5 Fe5 Fe6 113.00(4)
Fe4 Fe5 Fe6 157.06(3)
C11 Fe6 C12 97.9(2)
C11 Fe6 C10 92.6(2)
C12 Fe6 C10 96.4(2)
C11 Fe6 S7 86.36(17)
C12 Fe6 S7 103.47(16)
C10 Fe6 S7 160.10(17)
C11 Fe6 S8 154.33(17)
C12 Fe6 S8 107.63(17)
C10 Fe6 S8 87.73(17)
S7 Fe6 S8 84.77(5)
C11 Fe6 Fe5 101.04(17)
C12 Fe6 Fe5 149.66(15)
C10 Fe6 Fe5 106.21(16)
S7 Fe6 Fe5 54.75(4)
S8 Fe6 Fe5 54.59(4)
C23 S1 Fe2 114.61(16)
C23 S1 Fe1 108.34(17)
Fe2 S1 Fe1 68.67(4)
C21 S2 Fe2 115.47(16)
C21 S2 Fe1 107.53(17)
Fe2 S2 Fe1 68.66(4)
C31 S3 Fe2 112.00(17)
C31 S3 Fe3 111.15(17)
Fe2 S3 Fe3 69.30(4)
C33 S4 Fe2 111.44(16)
C33 S4 Fe3 111.68(16)
Fe2 S4 Fe3 69.21(4)
C51 S5 Fe4 109.19(17)
C51 S5 Fe5 115.02(18)
Fe4 S5 Fe5 68.80(4)
C53 S6 Fe5 114.44(16)
C53 S6 Fe4 108.24(17)
Fe5 S6 Fe4 68.79(5)
C71 S7 Fe5 111.96(16)
C71 S7 Fe6 111.03(15)
Fe5 S7 Fe6 69.74(4)
C73 S8 Fe5 111.49(16)
C73 S8 Fe6 111.43(15)
Fe5 S8 Fe6 69.74(4)
O1 C1 Fe1 178.7(5)
O2 C2 Fe1 178.4(6)
O3 C3 Fe1 177.1(5)
O4 C4 Fe3 178.4(6)
O5 C5 Fe3 179.7(6)
O6 C6 Fe3 178.5(5)
O7 C7 Fe4 178.2(5)
O8 C8 Fe4 177.8(6)
O9 C9 Fe4 178.0(6)
O10 C10 Fe6 178.6(5)
O11 C11 Fe6 178.5(6)
O12 C12 Fe6 176.2(5)
C22 C21 S2 115.7(3)
C22 C21 H21A 108.3
S2 C21 H21A 108.4
C22 C21 H21B 108.3
S2 C21 H21B 108.3
H21A C21 H21B 107.4
C21 C22 C23 117.4(5)
C21 C22 H22A 108.0
C23 C22 H22A 108.0
C21 C22 H22B 108.0
C23 C22 H22B 108.0
H22A C22 H22B 107.2
C22 C23 S1 117.0(3)
C22 C23 H23A 108.0
S1 C23 H23A 108.0
C22 C23 H23B 108.0
S1 C23 H23B 108.0
H23A C23 H23B 107.3
C32 C31 S3 117.1(4)
C32 C31 H31A 108.0
S3 C31 H31A 108.0
C32 C31 H31B 108.0
S3 C31 H31B 108.0
H31A C31 H31B 107.3
C33 C32 C31 115.0(4)
C33 C32 H32A 108.5
C31 C32 H32A 108.5
C33 C32 H32B 108.5
C31 C32 H32B 108.5
H32A C32 H32B 107.5
C32 C33 S4 115.8(3)
C32 C33 H33A 108.3
S4 C33 H33A 108.3
C32 C33 H33B 108.3
S4 C33 H33B 108.3
H33A C33 H33B 107.4
C52 C51 S5 115.5(4)
C52 C51 H51A 108.4
S5 C51 H51A 108.4
C52 C51 H51B 108.4
S5 C51 H51B 108.4
H51A C51 H51B 107.5
C53 C52 C51 116.1(5)
C53 C52 H52A 108.3
C51 C52 H52A 108.3
C53 C52 H52B 108.3
C51 C52 H52B 108.3
H52A C52 H52B 107.4
C52 C53 S6 116.1(3)
C52 C53 H53A 108.3
S6 C53 H53A 108.3
C52 C53 H53B 108.3
S6 C53 H53B 108.3
H53A C53 H53B 107.4
C72 C71 S7 117.1(3)
C72 C71 H71A 108.0
S7 C71 H71A 108.0
C72 C71 H71B 108.0
S7 C71 H71B 108.0
H71A C71 H71B 107.3
C71 C72 C73 115.8(4)
C71 C72 H72A 108.3
C73 C72 H72A 108.3
C71 C72 H72B 108.3
C73 C72 H72B 108.3
H72A C72 H72B 107.4
C72 C73 S8 116.7(3)
C72 C73 H73A 108.1
S8 C73 H73A 108.1
C72 C73 H73B 108.1
S8 C73 H73B 108.1
H73A C73 H73B 107.3
O91 C91 Fe2 165.4(4)
O92 C92 Fe5 166.8(4)

loop_
_geom_bond_atom_site_label_1
_geom_bond_atom_site_label_2
_geom_bond_distance
Fe1 C2 1.791(5)
Fe1 C3 1.802(5)
Fe1 C1 1.823(5)
Fe1 S2 2.2724(14)
Fe1 S1 2.2743(14)
Fe1 Fe2 2.5596(11)
Fe2 C91 1.764(5)
Fe2 S4 2.2310(13)
Fe2 S3 2.2311(13)
Fe2 S1 2.2637(13)
Fe2 S2 2.2662(13)
Fe2 Fe3 2.5534(10)
Fe3 C6 1.783(6)
Fe3 C4 1.802(6)
Fe3 C5 1.806(5)
Fe3 S3 2.2596(15)
Fe3 S4 2.2648(13)
Fe4 C7 1.790(5)
Fe4 C8 1.812(5)
Fe4 C9 1.813(5)
Fe4 S5 2.2692(14)
Fe4 S6 2.2734(15)
Fe4 Fe5 2.5662(11)
Fe5 C92 1.757(4)
Fe5 S8 2.2310(13)
Fe5 S7 2.2355(13)
Fe5 S6 2.2693(14)
Fe5 S5 2.2731(14)
Fe5 Fe6 2.5679(10)
Fe6 C11 1.796(5)
Fe6 C12 1.799(5)
Fe6 C10 1.801(5)
Fe6 S7 2.2562(14)
Fe6 S8 2.2604(14)
S1 C23 1.814(5)
S2 C21 1.826(4)
S3 C31 1.818(5)
S4 C33 1.836(4)
S5 C51 1.827(4)
S6 C53 1.835(5)
S7 C71 1.830(4)
S8 C73 1.829(4)
C1 O1 1.131(6)
C2 O2 1.138(6)
C3 O3 1.136(5)
C4 O4 1.135(6)
C5 O5 1.131(5)
C6 O6 1.156(6)
C7 O7 1.154(5)
C8 O8 1.131(5)
C9 O9 1.132(5)
C10 O10 1.140(5)
C11 O11 1.152(6)
C12 O12 1.142(6)
C21 C22 1.498(6)
C21 H21A 0.9700
C21 H21B 0.9700
C22 C23 1.503(6)
C22 H22A 0.9700
C22 H22B 0.9700
C23 H23A 0.9700
C23 H23B 0.9700
C31 C32 1.529(6)
C31 H31A 0.9700
C31 H31B 0.9700
C32 C33 1.528(6)
C32 H32A 0.9700
C32 H32B 0.9700
C33 H33A 0.9700
C33 H33B 0.9700
C51 C52 1.519(6)
C51 H51A 0.9700
C51 H51B 0.9700
C52 C53 1.516(6)
C52 H52A 0.9700
C52 H52B 0.9700
C53 H53A 0.9700
C53 H53B 0.9700
C71 C72 1.503(6)
C71 H71A 0.9700
C71 H71B 0.9700
C72 C73 1.506(5)
C72 H72A 0.9700
C72 H72B 0.9700
C73 H73A 0.9700
C73 H73B 0.9700
C91 O91 1.165(5)
C92 O92 1.170(5)
